data_4020429
loop_
_publ_author_name
'Stephen Hanessian'
'Yihua Hou'
'Malken Bayrakdarian'
'Marina Tintelnot-Blomley'

_publ_section_title
;
 Stereoselective Synthesis of Constrained Oxacyclic Hydroxyethylene
 Isosteres of Aspartic Protease Inhibitors: Aldol and Mukaiyama Aldol
 Methodologies for Branched Tetrahydrofuran 2-Carboxylic Acids
;
_journal_name_full 'Journal of Organic Chemistry'
_journal_page_first 6735
_journal_page_last 6745
_journal_paper_doi 10.1021/jo050749y
_journal_volume 70
_journal_year 2005
_chemical_formula_sum 'C24 H31 N O3'
_chemical_formula_weight 381.50
_space_group_IT_number 1
_symmetry_cell_setting triclinic
_symmetry_space_group_name_Hall 'P 1'
_symmetry_space_group_name_H-M 'P 1'
_cell_angle_alpha 80.12(4)
_cell_angle_beta 79.42(3)
_cell_angle_gamma 68.96(3)
_cell_formula_units_Z 2
_cell_length_a 7.636(2)
_cell_length_b 10.547(4)
_cell_length_c 15.442(7)
_cell_measurement_temperature 293(2)
_cell_volume 1133.4(7)
_diffrn_ambient_temperature 293(2)
_exptl_crystal_density_diffrn 1.118
_cod_database_code 4020429

loop_
_symmetry_equiv_pos_as_xyz
'x, y, z'

loop_
_atom_site_label
_atom_site_type_symbol
_atom_site_fract_x
_atom_site_fract_y
_atom_site_fract_z
_atom_site_U_iso_or_equiv
_atom_site_adp_type
_atom_site_occupancy
_atom_site_symmetry_multiplicity
_atom_site_calc_flag
_atom_site_refinement_flags
_atom_site_disorder_assembly
_atom_site_disorder_group
O11 O 0.9803(15) -0.1280(8) 0.5450(5) 0.166(4) Uani 1 1 d . . .
O14 O 1.1227(9) -0.3258(6) 0.4900(3) 0.1092(17) Uani 1 1 d . . .
O15 O 0.8395(9) 0.0949(5) 0.4112(3) 0.1052(17) Uani 1 1 d . . .
H15 H 0.8508 0.0750 0.4640 0.158 Uiso 1 1 calc R . .
N16 N 0.6006(6) 0.1040(4) 0.2653(3) 0.0680(12) Uani 1 1 d . . .
C11 C 1.0336(14) -0.1900(9) 0.4811(5) 0.101(2) Uani 1 1 d . . .
C12 C 1.0161(9) -0.1384(7) 0.3857(4) 0.0733(16) Uani 1 1 d . . .
H12 H 1.1230 -0.1073 0.3599 0.088 Uiso 1 1 calc R . .
C13 C 1.0409(10) -0.2672(7) 0.3478(4) 0.0809(17) Uani 1 1 d . . .
H13A H 1.1059 -0.2668 0.2876 0.097 Uiso 1 1 calc R . .
H13B H 0.9194 -0.2771 0.3478 0.097 Uiso 1 1 calc R . .
C14 C 1.1588(14) -0.3806(9) 0.4090(5) 0.107(2) Uani 1 1 d . . .
H14A H 1.1213 -0.4608 0.4164 0.128 Uiso 1 1 calc R . .
H14B H 1.2922 -0.4057 0.3858 0.128 Uiso 1 1 calc R . .
C15 C 0.8334(9) -0.0190(6) 0.3764(4) 0.0727(15) Uani 1 1 d . . .
H15A H 0.7288 -0.0462 0.4111 0.087 Uiso 1 1 calc R . .
C16 C 0.7929(8) 0.0233(5) 0.2804(3) 0.0615(13) Uani 1 1 d . . .
H16 H 0.8228 -0.0620 0.2547 0.074 Uiso 1 1 calc R . .
C17 C 0.9274(9) 0.0953(6) 0.2256(5) 0.0762(17) Uani 1 1 d . . .
H17A H 0.8861 0.1879 0.2409 0.091 Uiso 1 1 calc R . .
H17B H 1.0532 0.0482 0.2424 0.091 Uiso 1 1 calc R . .
C18 C 0.9399(10) 0.1012(8) 0.1248(5) 0.0847(19) Uani 1 1 d . . .
H18 H 0.8107 0.1376 0.1095 0.102 Uiso 1 1 calc R . .
C19 C 1.0449(14) 0.1952(11) 0.0754(6) 0.131(4) Uani 1 1 d . . .
H19A H 1.1672 0.1677 0.0946 0.197 Uiso 1 1 calc R . .
H19B H 0.9741 0.2875 0.0874 0.197 Uiso 1 1 calc R . .
H19C H 1.0600 0.1901 0.0129 0.197 Uiso 1 1 calc R . .
C110 C 1.0338(11) -0.0387(11) 0.0940(5) 0.107(3) Uani 1 1 d . . .
H11A H 1.0454 -0.0304 0.0305 0.161 Uiso 1 1 calc R . .
H11B H 0.9584 -0.0951 0.1193 0.161 Uiso 1 1 calc R . .
H11C H 1.1572 -0.0795 0.1125 0.161 Uiso 1 1 calc R . .
C111 C 0.4779(8) 0.0221(7) 0.2838(4) 0.0738(16) Uani 1 1 d . . .
H11D H 0.3479 0.0828 0.2832 0.089 Uiso 1 1 calc R . .
H11E H 0.4891 -0.0259 0.3431 0.089 Uiso 1 1 calc R . .
C112 C 0.5184(7) -0.0800(6) 0.2205(4) 0.0634(14) Uani 1 1 d . . .
C113 C 0.5466(9) -0.0431(7) 0.1286(5) 0.0761(16) Uani 1 1 d . . .
H113 H 0.5461 0.0451 0.1077 0.091 Uiso 1 1 calc R . .
C114 C 0.5745(11) -0.1315(10) 0.0692(5) 0.096(2) Uani 1 1 d . . .
H114 H 0.5907 -0.1043 0.0086 0.115 Uiso 1 1 calc R . .
C115 C 0.5786(10) -0.2655(9) 0.1014(7) 0.100(2) Uani 1 1 d . . .
H115 H 0.5970 -0.3279 0.0620 0.120 Uiso 1 1 calc R . .
C116 C 0.5556(11) -0.3033(8) 0.1898(7) 0.096(2) Uani 1 1 d . . .
H116 H 0.5580 -0.3919 0.2109 0.116 Uiso 1 1 calc R . .
C117 C 0.5287(9) -0.2120(7) 0.2484(5) 0.0792(17) Uani 1 1 d . . .
H117 H 0.5171 -0.2409 0.3089 0.095 Uiso 1 1 calc R . .
C118 C 0.5120(11) 0.2310(7) 0.3101(5) 0.0891(19) Uani 1 1 d . . .
H11F H 0.6072 0.2706 0.3130 0.107 Uiso 1 1 calc R . .
H11G H 0.4568 0.2096 0.3701 0.107 Uiso 1 1 calc R . .
C119 C 0.3594(10) 0.3321(7) 0.2574(6) 0.088(2) Uani 1 1 d . . .
C120 C 0.1657(12) 0.3660(9) 0.2906(6) 0.110(3) Uani 1 1 d . . .
H120 H 0.1284 0.3243 0.3455 0.132 Uiso 1 1 calc R . .
C121 C 0.0320(13) 0.4603(11) 0.2424(8) 0.121(3) Uani 1 1 d . . .
H121 H -0.0953 0.4811 0.2652 0.145 Uiso 1 1 calc R . .
C122 C 0.0803(14) 0.5236(9) 0.1628(7) 0.112(3) Uani 1 1 d . . .
H122 H -0.0130 0.5875 0.1316 0.134 Uiso 1 1 calc R . .
C123 C 0.2689(13) 0.4931(9) 0.1279(7) 0.115(3) Uani 1 1 d . . .
H123 H 0.3039 0.5367 0.0733 0.138 Uiso 1 1 calc R . .
C124 C 0.4081(12) 0.3945(8) 0.1765(6) 0.096(2) Uani 1 1 d . . .
H124 H 0.5350 0.3720 0.1528 0.115 Uiso 1 1 calc R . .
O21 O 0.6989(14) 0.4986(8) 0.4265(5) 0.170(3) Uani 1 1 d . . .
O24 O 0.6075(9) 0.6948(6) 0.4803(4) 0.1135(18) Uani 1 1 d . . .
O25 O 0.6876(8) 0.2741(5) 0.5613(3) 0.1069(18) Uani 1 1 d . . .
H25 H 0.7233 0.2962 0.5094 0.160 Uiso 1 1 calc R . .
N26 N 0.3530(6) 0.2652(4) 0.7073(3) 0.0642(11) Uani 1 1 d . . .
C21 C 0.6469(13) 0.5608(10) 0.4900(6) 0.109(3) Uani 1 1 d . . .
C22 C 0.6138(9) 0.5085(7) 0.5880(4) 0.0778(17) Uani 1 1 d . . .
H22 H 0.7337 0.4779 0.6126 0.093 Uiso 1 1 calc R . .
C23 C 0.4861(10) 0.6356(7) 0.6249(4) 0.0810(17) Uani 1 1 d . . .
H23A H 0.5073 0.6352 0.6850 0.097 Uiso 1 1 calc R . .
H23B H 0.3546 0.6455 0.6254 0.097 Uiso 1 1 calc R . .
C24 C 0.5353(14) 0.7504(9) 0.5638(5) 0.107(3) Uani 1 1 d . . .
H24A H 0.4240 0.8316 0.5584 0.129 Uiso 1 1 calc R . .
H24B H 0.6305 0.7733 0.5854 0.129 Uiso 1 1 calc R . .
C25 C 0.5443(8) 0.3874(6) 0.5966(4) 0.0734(16) Uani 1 1 d . . .
H25A H 0.4372 0.4147 0.5628 0.088 Uiso 1 1 calc R . .
C26 C 0.4767(7) 0.3442(5) 0.6939(3) 0.0576(12) Uani 1 1 d . . .
H26 H 0.4034 0.4292 0.7199 0.069 Uiso 1 1 calc R . .
C27 C 0.6437(8) 0.2732(7) 0.7465(4) 0.0780(17) Uani 1 1 d . . .
H27A H 0.7098 0.1825 0.7285 0.094 Uiso 1 1 calc R . .
H27B H 0.7311 0.3239 0.7311 0.094 Uiso 1 1 calc R . .
C28 C 0.5902(11) 0.2600(9) 0.8469(5) 0.094(2) Uani 1 1 d . . .
H28 H 0.4841 0.2251 0.8605 0.113 Uiso 1 1 calc R . .
C29 C 0.7527(15) 0.1579(13) 0.8936(6) 0.146(4) Uani 1 1 d . . .
H29A H 0.8620 0.1860 0.8779 0.218 Uiso 1 1 calc R . .
H29B H 0.7823 0.0690 0.8757 0.218 Uiso 1 1 calc R . .
H29C H 0.7163 0.1544 0.9566 0.218 Uiso 1 1 calc R . .
C210 C 0.5248(15) 0.3968(14) 0.8825(7) 0.138(4) Uani 1 1 d . . .
H21A H 0.5138 0.3830 0.9460 0.207 Uiso 1 1 calc R . .
H21B H 0.4039 0.4520 0.8644 0.207 Uiso 1 1 calc R . .
H21C H 0.6151 0.4423 0.8595 0.207 Uiso 1 1 calc R . .
C211 C 0.4235(10) 0.1374(6) 0.6664(5) 0.0850(18) Uani 1 1 d . . .
H21D H 0.5603 0.1001 0.6631 0.102 Uiso 1 1 calc R . .
H21E H 0.3919 0.1564 0.6063 0.102 Uiso 1 1 calc R . .
C212 C 0.3386(10) 0.0325(6) 0.7189(5) 0.0813(17) Uani 1 1 d . . .
C213 C 0.2085(14) -0.0035(8) 0.6878(6) 0.106(3) Uani 1 1 d . . .
H213 H 0.1712 0.0369 0.6327 0.127 Uiso 1 1 calc R . .
C214 C 0.1311(15) -0.0980(10) 0.7359(8) 0.125(3) Uani 1 1 d . . .
H214 H 0.0454 -0.1223 0.7124 0.150 Uiso 1 1 calc R . .
C215 C 0.1816(16) -0.1576(9) 0.8202(7) 0.116(3) Uani 1 1 d . . .
H215 H 0.1266 -0.2185 0.8545 0.140 Uiso 1 1 calc R . .
C216 C 0.3129(13) -0.1236(9) 0.8501(6) 0.107(2) Uani 1 1 d . . .
H216 H 0.3539 -0.1671 0.9041 0.128 Uiso 1 1 calc R . .
C217 C 0.3890(11) -0.0262(7) 0.8033(6) 0.095(2) Uani 1 1 d . . .
H217 H 0.4720 -0.0004 0.8277 0.114 Uiso 1 1 calc R . .
C218 C 0.1641(8) 0.3444(6) 0.6880(4) 0.0698(15) Uani 1 1 d . . .
H21F H 0.0946 0.2826 0.6902 0.084 Uiso 1 1 calc R . .
H21G H 0.1716 0.3901 0.6281 0.084 Uiso 1 1 calc R . .
C219 C 0.0553(7) 0.4495(5) 0.7500(4) 0.0603(13) Uani 1 1 d . . .
C220 C -0.0474(8) 0.5820(7) 0.7166(5) 0.0768(16) Uani 1 1 d . . .
H220 H -0.0432 0.6052 0.6555 0.092 Uiso 1 1 calc R . .
C221 C -0.1519(11) 0.6763(8) 0.7706(7) 0.098(2) Uani 1 1 d . . .
H221 H -0.2228 0.7628 0.7467 0.118 Uiso 1 1 calc R . .
C222 C -0.1553(11) 0.6476(8) 0.8584(7) 0.100(2) Uani 1 1 d . . .
H222 H -0.2273 0.7143 0.8951 0.119 Uiso 1 1 calc R . .
C223 C -0.0515(12) 0.5181(9) 0.8950(5) 0.102(2) Uani 1 1 d . . .
H223 H -0.0529 0.4985 0.9562 0.123 Uiso 1 1 calc R . .
C224 C 0.0521(8) 0.4201(6) 0.8410(4) 0.0740(16) Uani 1 1 d . . .
H224 H 0.1209 0.3333 0.8653 0.089 Uiso 1 1 calc R . .

loop_
_atom_site_aniso_label
_atom_site_aniso_U_11
_atom_site_aniso_U_22
_atom_site_aniso_U_33
_atom_site_aniso_U_23
_atom_site_aniso_U_13
_atom_site_aniso_U_12
O11 0.279(10) 0.129(5) 0.080(4) -0.012(4) -0.075(5) -0.031(6)
O14 0.144(5) 0.100(4) 0.071(3) 0.012(3) -0.034(3) -0.027(3)
O15 0.156(5) 0.098(3) 0.078(3) -0.021(3) -0.039(3) -0.047(3)
N16 0.063(3) 0.060(3) 0.090(3) -0.014(2) -0.020(2) -0.026(2)
C11 0.130(7) 0.106(6) 0.078(5) 0.000(4) -0.044(5) -0.044(5)
C12 0.077(4) 0.085(4) 0.065(3) 0.003(3) -0.025(3) -0.035(3)
C13 0.082(4) 0.091(4) 0.069(4) 0.001(3) -0.017(3) -0.030(3)
C14 0.127(7) 0.105(6) 0.080(5) 0.001(4) -0.023(4) -0.031(5)
C15 0.088(4) 0.077(4) 0.062(3) -0.008(3) -0.014(3) -0.038(3)
C16 0.070(3) 0.060(3) 0.060(3) -0.008(2) -0.014(2) -0.025(3)
C17 0.079(4) 0.073(4) 0.089(4) 0.010(3) -0.036(3) -0.037(3)
C18 0.070(4) 0.109(5) 0.077(4) 0.012(4) -0.019(3) -0.039(4)
C19 0.110(6) 0.168(9) 0.114(6) 0.057(6) -0.014(5) -0.080(6)
C110 0.081(5) 0.158(8) 0.076(4) -0.006(5) 0.000(4) -0.040(5)
C111 0.068(3) 0.086(4) 0.075(4) -0.031(3) 0.006(3) -0.032(3)
C112 0.040(2) 0.072(3) 0.082(4) -0.010(3) -0.009(2) -0.022(2)
C113 0.071(4) 0.076(4) 0.089(5) -0.012(3) -0.013(3) -0.031(3)
C114 0.094(5) 0.123(6) 0.086(5) -0.017(4) -0.010(4) -0.053(5)
C115 0.076(4) 0.102(6) 0.127(7) -0.048(5) -0.013(4) -0.023(4)
C116 0.083(5) 0.080(5) 0.136(8) -0.022(5) -0.021(5) -0.030(4)
C117 0.063(3) 0.085(4) 0.091(4) -0.003(4) -0.014(3) -0.028(3)
C118 0.097(5) 0.082(4) 0.090(4) -0.027(4) -0.014(4) -0.025(4)
C119 0.078(4) 0.076(4) 0.107(6) -0.034(4) -0.012(4) -0.012(3)
C120 0.085(5) 0.110(6) 0.114(6) -0.038(5) 0.013(4) -0.009(5)
C121 0.085(6) 0.120(7) 0.142(8) -0.058(7) -0.010(5) 0.003(5)
C122 0.101(6) 0.098(6) 0.121(7) -0.034(5) -0.025(5) 0.000(5)
C123 0.102(6) 0.087(5) 0.142(8) -0.007(5) -0.013(5) -0.019(5)
C124 0.087(5) 0.077(4) 0.117(6) -0.014(4) -0.018(4) -0.017(4)
O21 0.241(10) 0.142(6) 0.090(4) -0.013(4) 0.057(5) -0.057(6)
O24 0.138(5) 0.105(4) 0.081(3) 0.023(3) 0.002(3) -0.046(3)
O25 0.105(4) 0.098(3) 0.080(3) -0.014(3) 0.033(3) -0.010(3)
N26 0.043(2) 0.063(3) 0.083(3) -0.016(2) 0.002(2) -0.0141(19)
C21 0.118(6) 0.114(7) 0.073(5) 0.002(5) 0.023(4) -0.038(5)
C22 0.068(3) 0.085(4) 0.074(4) 0.010(3) -0.005(3) -0.028(3)
C23 0.078(4) 0.093(4) 0.068(4) 0.001(3) -0.006(3) -0.030(3)
C24 0.127(7) 0.104(6) 0.088(5) 0.009(4) -0.005(5) -0.050(5)
C25 0.065(3) 0.085(4) 0.062(3) -0.007(3) 0.000(3) -0.020(3)
C26 0.055(3) 0.063(3) 0.052(3) -0.003(2) 0.002(2) -0.022(2)
C27 0.058(3) 0.091(4) 0.074(4) 0.011(3) 0.000(3) -0.026(3)
C28 0.084(4) 0.136(6) 0.069(4) 0.008(4) -0.017(3) -0.052(4)
C29 0.126(7) 0.217(12) 0.099(6) 0.052(7) -0.055(5) -0.077(8)
C210 0.123(7) 0.202(12) 0.119(7) -0.056(8) -0.017(6) -0.073(8)
C211 0.080(4) 0.073(4) 0.092(4) -0.027(3) 0.002(3) -0.012(3)
C212 0.085(4) 0.063(4) 0.096(5) -0.023(3) -0.007(4) -0.022(3)
C213 0.150(8) 0.081(5) 0.105(6) -0.013(4) -0.036(5) -0.051(5)
C214 0.136(8) 0.120(7) 0.148(9) -0.044(7) -0.009(7) -0.071(6)
C215 0.144(8) 0.085(5) 0.126(8) -0.014(5) -0.003(6) -0.052(5)
C216 0.113(6) 0.090(5) 0.115(6) -0.002(5) -0.021(5) -0.032(5)
C217 0.083(4) 0.076(4) 0.125(7) -0.010(4) -0.019(4) -0.024(4)
C218 0.055(3) 0.076(4) 0.075(4) -0.016(3) -0.006(3) -0.017(3)
C219 0.043(2) 0.065(3) 0.077(4) -0.008(3) -0.005(2) -0.026(2)
C220 0.060(3) 0.075(4) 0.091(4) -0.004(3) -0.001(3) -0.024(3)
C221 0.081(5) 0.073(4) 0.125(7) 0.002(4) -0.002(4) -0.019(4)
C222 0.085(5) 0.080(5) 0.122(7) -0.036(5) 0.013(4) -0.016(4)
C223 0.087(5) 0.121(6) 0.087(5) -0.016(5) 0.011(4) -0.030(5)
C224 0.062(3) 0.067(3) 0.084(4) -0.007(3) 0.003(3) -0.018(3)

loop_
_geom_bond_atom_site_label_1
_geom_bond_atom_site_label_2
_geom_bond_distance
_geom_bond_site_symmetry_2
_geom_bond_publ_flag
O11 C11 1.205(10) . ?
O14 C11 1.342(11) . ?
O14 C14 1.408(10) . ?
O15 C15 1.416(8) . ?
O15 H15 0.8200 . ?
N16 C16 1.447(7) . ?
N16 C111 1.451(7) . ?
N16 C118 1.492(8) . ?
C11 C12 1.493(10) . ?
C12 C13 1.506(10) . ?
C12 C15 1.518(9) . ?
C12 H12 0.9800 . ?
C13 C14 1.512(10) . ?
C13 H13A 0.9700 . ?
C13 H13B 0.9700 . ?
C14 H14A 0.9700 . ?
C14 H14B 0.9700 . ?
C15 C16 1.529(8) . ?
C15 H15A 0.9800 . ?
C16 C17 1.538(8) . ?
C16 H16 0.9800 . ?
C17 C18 1.534(10) . ?
C17 H17A 0.9700 . ?
C17 H17B 0.9700 . ?
C18 C110 1.508(12) . ?
C18 C19 1.515(10) . ?
C18 H18 0.9800 . ?
C19 H19A 0.9600 . ?
C19 H19B 0.9600 . ?
C19 H19C 0.9600 . ?
C110 H11A 0.9600 . ?
C110 H11B 0.9600 . ?
C110 H11C 0.9600 . ?
C111 C112 1.490(8) . ?
C111 H11D 0.9700 . ?
C111 H11E 0.9700 . ?
C112 C117 1.363(9) . ?
C112 C113 1.404(9) . ?
C113 C114 1.354(10) . ?
C113 H113 0.9300 . ?
C114 C115 1.406(12) . ?
C114 H114 0.9300 . ?
C115 C116 1.352(12) . ?
C115 H115 0.9300 . ?
C116 C117 1.370(10) . ?
C116 H116 0.9300 . ?
C117 H117 0.9300 . ?
C118 C119 1.522(10) . ?
C118 H11F 0.9700 . ?
C118 H11G 0.9700 . ?
C119 C124 1.362(11) . ?
C119 C120 1.408(11) . ?
C120 C121 1.372(13) . ?
C120 H120 0.9300 . ?
C121 C122 1.350(14) . ?
C121 H121 0.9300 . ?
C122 C123 1.382(13) . ?
C122 H122 0.9300 . ?
C123 C124 1.417(12) . ?
C123 H123 0.9300 . ?
C124 H124 0.9300 . ?
O21 C21 1.199(10) . ?
O24 C21 1.323(11) . ?
O24 C24 1.442(10) . ?
O25 C25 1.410(7) . ?
O25 H25 0.8200 . ?
N26 C26 1.436(7) . ?
N26 C218 1.440(7) . ?
N26 C211 1.467(7) . ?
C21 C22 1.528(11) . ?
C22 C23 1.481(10) . ?
C22 C25 1.528(9) . ?
C22 H22 0.9800 . ?
C23 C24 1.517(10) . ?
C23 H23A 0.9700 . ?
C23 H23B 0.9700 . ?
C24 H24A 0.9700 . ?
C24 H24B 0.9700 . ?
C25 C26 1.543(7) . ?
C25 H25A 0.9800 . ?
C26 C27 1.528(8) . ?
C26 H26 0.9800 . ?
C27 C28 1.524(9) . ?
C27 H27A 0.9700 . ?
C27 H27B 0.9700 . ?
C28 C210 1.512(14) . ?
C28 C29 1.524(12) . ?
C28 H28 0.9800 . ?
C29 H29A 0.9600 . ?
C29 H29B 0.9600 . ?
C29 H29C 0.9600 . ?
C210 H21A 0.9600 . ?
C210 H21B 0.9600 . ?
C210 H21C 0.9600 . ?
C211 C212 1.522(10) . ?
C211 H21D 0.9700 . ?
C211 H21E 0.9700 . ?
C212 C213 1.367(11) . ?
C212 C217 1.403(10) . ?
C213 C214 1.380(13) . ?
C213 H213 0.9300 . ?
C214 C215 1.403(14) . ?
C214 H214 0.9300 . ?
C215 C216 1.353(13) . ?
C215 H215 0.9300 . ?
C216 C217 1.391(12) . ?
C216 H216 0.9300 . ?
C217 H217 0.9300 . ?
C218 C219 1.499(8) . ?
C218 H21F 0.9700 . ?
C218 H21G 0.9700 . ?
C219 C224 1.383(8) . ?
C219 C220 1.396(8) . ?
C220 C221 1.340(10) . ?
C220 H220 0.9300 . ?
C221 C222 1.334(11) . ?
C221 H221 0.9300 . ?
C222 C223 1.391(12) . ?
C222 H222 0.9300 . ?
C223 C224 1.363(10) . ?
C223 H223 0.9300 . ?
C224 H224 0.9300 . ?

loop_
_cod_related_entry_id
_cod_related_entry_database
_cod_related_entry_code
1 ChemSpider 9547374
